data_1563928
loop_
_publ_author_name
'Molloy, Jennifer K.'
'Fedele, Lionel'
'Jarjayes, Olivier'
'Philouze, Christian'
'Imbert, Daniel'
'Thomas, Fabrice'

_publ_section_title
;
 Structural and spectroscopic investigations of redox active seven
 coordinate luminescent lanthanide complexes
;
_journal_name_full 'Inorganica Chimica Acta'
_journal_page_first 609
_journal_page_last 617
_journal_paper_doi 10.1016/j.ica.2018.08.054
_journal_volume 483
_journal_year 2018
_chemical_formula_moiety 'C51 H75 Lu1 N4 O3, 1.5(C2 H3 N)'
_chemical_formula_sum 'C54 H79.5 Lu N5.5 O3'
_chemical_formula_weight 1028.70
_space_group_crystal_system cubic
_space_group_IT_number 206
_space_group_name_Hall '-I 2b 2c 3'
_space_group_name_H-M_alt 'I a -3'
_atom_sites_solution_hydrogens geom
_cell_angle_alpha 90
_cell_angle_beta 90
_cell_angle_gamma 90
_cell_formula_units_Z 16
_cell_length_a 27.514(3)
_cell_length_b 27.514(3)
_cell_length_c 27.514(3)
_cell_measurement_reflns_used 24942
_cell_measurement_temperature 200
_cell_measurement_theta_max 25.0
_cell_measurement_theta_min 1.480
_cell_volume 20829(4)
_computing_cell_refinement EvalCCD
_computing_data_collection Collect
_computing_data_reduction EvalCCD
_computing_molecular_graphics 'Olex2 (Dolomanov et al., 2009)'
_computing_publication_material 'Olex2 (Dolomanov et al., 2009)'
_computing_structure_refinement 'ShelXL-2016 (Sheldrick, 2008)'
_diffrn_ambient_temperature 200.0
_diffrn_detector 'CCD area detector'
_diffrn_detector_type 'APEX II'
_diffrn_measured_fraction_theta_full 0.999
_diffrn_measured_fraction_theta_max 0.999
_diffrn_measurement_device_type Incoatec-Bruker-AXS-enraf-noniusKappaAPEXII
_diffrn_measurement_method 'Phi and omega scans'
_diffrn_radiation_collimation 'Montel optic'
_diffrn_radiation_detector CCD
_diffrn_radiation_monochromator 'Multilayer mirrors'
_diffrn_radiation_probe x-ray
_diffrn_radiation_type MoK\a
_diffrn_radiation_wavelength 0.71073
_diffrn_reflns_av_R_equivalents 0.0571
_diffrn_reflns_av_unetI/netI 0.0254
_diffrn_reflns_Laue_measured_fraction_full 0.999
_diffrn_reflns_Laue_measured_fraction_max 0.999
_diffrn_reflns_limit_h_max 32
_diffrn_reflns_limit_h_min -20
_diffrn_reflns_limit_k_max 32
_diffrn_reflns_limit_k_min -17
_diffrn_reflns_limit_l_max 32
_diffrn_reflns_limit_l_min -22
_diffrn_reflns_number 24942
_diffrn_reflns_point_group_measured_fraction_full 0.999
_diffrn_reflns_point_group_measured_fraction_max 0.999
_diffrn_reflns_theta_full 24.992
_diffrn_reflns_theta_max 24.991
_diffrn_reflns_theta_min 1.480
_diffrn_source 'Incoatec ISG250'
_diffrn_source_target Mo
_diffrn_source_type 'Microfocus sealed tube'
_exptl_absorpt_coefficient_mu 1.942
_exptl_absorpt_correction_T_max 1
_exptl_absorpt_correction_T_min 0.311439
_exptl_absorpt_correction_type multi-scan
_exptl_absorpt_process_details
;
SADABS-2004/1 (Bruker,2004) was used for absorption correction.
R(int) was 0.1597 before and 0.0519 after correction.
The Ratio of minimum to maximum transmission is 0.3114.
The \l/2 correction factor is 0.0015.
;
_exptl_crystal_colour yellow
_exptl_crystal_colour_primary yellow
_exptl_crystal_density_diffrn 1.312
_exptl_crystal_description block
_exptl_crystal_F_000 8592
_exptl_crystal_size_max 0.2
_exptl_crystal_size_mid 0.2
_exptl_crystal_size_min 0.2
_refine_diff_density_max 0.701
_refine_diff_density_min -0.684
_refine_diff_density_rms 0.073
_refine_ls_extinction_coef .
_refine_ls_extinction_method none
_refine_ls_goodness_of_fit_ref 1.255
_refine_ls_hydrogen_treatment constr
_refine_ls_matrix_type full
_refine_ls_number_parameters 212
_refine_ls_number_reflns 3071
_refine_ls_number_restraints 0
_refine_ls_restrained_S_all 1.255
_refine_ls_R_factor_all 0.0512
_refine_ls_R_factor_gt 0.0274
_refine_ls_shift/su_max 0.001
_refine_ls_shift/su_mean 0.000
_refine_ls_structure_factor_coef Fsqd
_refine_ls_weighting_details 'w=1/[\s^2^(Fo^2^)+(0.0176P)^2^+81.6005P] where P=(Fo^2^+2Fc^2^)/3'
_refine_ls_weighting_scheme calc
_refine_ls_wR_factor_gt 0.0595
_refine_ls_wR_factor_ref 0.0792
_reflns_Friedel_coverage 0.000
_reflns_Friedel_fraction_full .
_reflns_Friedel_fraction_max .
_reflns_number_gt 2352
_reflns_number_total 3071
_reflns_threshold_expression 'I > 2\s(I)'
_cod_data_source_file ICA-2018-483-609.cif
_cod_data_source_block Lu
_cod_original_cell_volume 20829(7)
_cod_original_formula_sum 'C54 H79.50 Lu N5.50 O3'
_cod_database_code 1563928
_shelx_space_group_comment
;
The symmetry employed for this shelxl refinement is uniquely defined
by the following loop, which should always be used as a source of
symmetry information in preference to the above space-group names.
They are only intended as comments.
;
_olex2_refinement_description
;
1. Fixed Uiso
 At 1.2 times of:
  All C(H) groups, All C(H,H) groups
 At 1.5 times of:
  All C(H,H,H) groups
2. Others
 Fixed Sof: C36(0.5) C37(0.5) H37A(0.5) H37B(0.5) H37C(0.5) N5(0.5)
3.a Secondary CH2 refined with riding coordinates:
 C22(H22A,H22B), C23(H23A,H23B)
3.b Aromatic/amide H refined with riding coordinates:
 C7(H7), C3(H3), C5(H5)
3.c Idealised Me refined as rotating group:
 C33(H33A,H33B,H33C), C29(H29A,H29B,H29C), C35(H35A,H35B,H35C), C34(H34A,H34B,
 H34C), C30(H30A,H30B,H30C), C31(H31A,H31B,H31C), C37(H37A,H37B,H37C)
;

loop_
_space_group_symop_operation_xyz
'x, y, z'
'-x+1/2, -y, z+1/2'
'-x, y+1/2, -z+1/2'
'x+1/2, -y+1/2, -z'
'z, x, y'
'z+1/2, -x+1/2, -y'
'-z+1/2, -x, y+1/2'
'-z, x+1/2, -y+1/2'
'y, z, x'
'-y, z+1/2, -x+1/2'
'y+1/2, -z+1/2, -x'
'-y+1/2, -z, x+1/2'
'x+1/2, y+1/2, z+1/2'
'-x+1, -y+1/2, z+1'
'-x+1/2, y+1, -z+1'
'x+1, -y+1, -z+1/2'
'z+1/2, x+1/2, y+1/2'
'z+1, -x+1, -y+1/2'
'-z+1, -x+1/2, y+1'
'-z+1/2, x+1, -y+1'
'y+1/2, z+1/2, x+1/2'
'-y+1/2, z+1, -x+1'
'y+1, -z+1, -x+1/2'
'-y+1, -z+1/2, x+1'
'-x, -y, -z'
'x-1/2, y, -z-1/2'
'x, -y-1/2, z-1/2'
'-x-1/2, y-1/2, z'
'-z, -x, -y'
'-z-1/2, x-1/2, y'
'z-1/2, x, -y-1/2'
'z, -x-1/2, y-1/2'
'-y, -z, -x'
'y, -z-1/2, x-1/2'
'-y-1/2, z-1/2, x'
'y-1/2, z, -x-1/2'
'-x+1/2, -y+1/2, -z+1/2'
'x, y+1/2, -z'
'x+1/2, -y, z'
'-x, y, z+1/2'
'-z+1/2, -x+1/2, -y+1/2'
'-z, x, y+1/2'
'z, x+1/2, -y'
'z+1/2, -x, y'
'-y+1/2, -z+1/2, -x+1/2'
'y+1/2, -z, x'
'-y, z, x+1/2'
'y, z+1/2, -x'

loop_
_atom_site_label
_atom_site_type_symbol
_atom_site_fract_x
_atom_site_fract_y
_atom_site_fract_z
_atom_site_U_iso_or_equiv
_atom_site_adp_type
_atom_site_occupancy
_atom_site_site_symmetry_order
_atom_site_calc_flag
_atom_site_refinement_flags_posn
_atom_site_refinement_flags_adp
_atom_site_refinement_flags_occupancy
_atom_site_disorder_assembly
_atom_site_disorder_group
Lu1 Lu 0.12783(2) 0.12783(2) 0.12783(2) 0.02409(10) Uani 1 3 d S T P . .
C1 C 0.12955(13) 0.13909(13) 0.01054(13) 0.0242(8) Uani 1 1 d . . . . .
N1 N 0.13769(12) 0.20819(11) 0.09486(12) 0.0303(7) Uani 1 1 d . . . . .
C2 C 0.12288(14) 0.19020(13) 0.00936(14) 0.0278(8) Uani 1 1 d . . . . .
O1 O 0.13998(10) 0.11727(9) 0.05142(9) 0.0302(6) Uani 1 1 d . . . . .
C6 C 0.12655(13) 0.11264(13) -0.03413(13) 0.0260(8) Uani 1 1 d . . . . .
C7 C 0.13080(14) 0.22103(14) 0.05070(14) 0.0295(8) Uani 1 1 d . . . . .
H7 H 0.130927 0.255006 0.044534 0.035 Uiso 1 1 calc R . . . .
C22 C 0.14931(16) 0.24655(14) 0.12993(15) 0.0362(10) Uani 1 1 d . . . . .
H22A H 0.121392 0.251980 0.151971 0.043 Uiso 1 1 calc R . . . .
H22B H 0.156295 0.277340 0.112667 0.043 Uiso 1 1 calc R . . . .
C33 C 0.13121(17) 0.03682(16) -0.08692(15) 0.0414(11) Uani 1 1 d . . . . .
H33A H 0.097594 0.040856 -0.097973 0.062 Uiso 1 1 calc GR . . . .
H33B H 0.139449 0.002172 -0.086365 0.062 Uiso 1 1 calc GR . . . .
H33C H 0.153160 0.053884 -0.109187 0.062 Uiso 1 1 calc GR . . . .
C28 C 0.09390(15) 0.21302(15) -0.12577(15) 0.0347(9) Uani 1 1 d . . . . .
N4 N 0.18407(12) 0.18407(12) 0.18407(12) 0.0317(13) Uani 1 3 d S T P . .
C32 C 0.13658(15) 0.05800(14) -0.03570(14) 0.0309(9) Uani 1 1 d . . . . .
C4 C 0.10666(14) 0.18896(14) -0.07749(14) 0.0314(9) Uani 1 1 d . . . . .
C3 C 0.11158(14) 0.21387(14) -0.03462(14) 0.0316(9) Uani 1 1 d . . . . .
H3 H 0.107236 0.248127 -0.034569 0.038 Uiso 1 1 calc R . . . .
C5 C 0.11504(14) 0.13834(14) -0.07575(14) 0.0300(8) Uani 1 1 d . . . . .
H5 H 0.112590 0.120680 -0.105316 0.036 Uiso 1 1 calc R . . . .
C23 C 0.19321(16) 0.23081(15) 0.15876(16) 0.0391(10) Uani 1 1 d . . . . .
H23A H 0.221357 0.227138 0.136647 0.047 Uiso 1 1 calc R . . . .
H23B H 0.201325 0.256146 0.182991 0.047 Uiso 1 1 calc R . . . .
C29 C 0.08014(18) 0.26667(16) -0.11942(17) 0.0482(12) Uani 1 1 d . . . . .
H29A H 0.052948 0.269324 -0.096563 0.072 Uiso 1 1 calc GR . . . .
H29B H 0.070554 0.280281 -0.150904 0.072 Uiso 1 1 calc GR . . . .
H29C H 0.108121 0.284682 -0.106718 0.072 Uiso 1 1 calc GR . . . .
C35 C 0.18900(16) 0.04845(16) -0.01881(17) 0.0437(11) Uani 1 1 d . . . . .
H35A H 0.211759 0.064055 -0.041331 0.066 Uiso 1 1 calc GR . . . .
H35B H 0.195072 0.013355 -0.018222 0.066 Uiso 1 1 calc GR . . . .
H35C H 0.193573 0.061840 0.013872 0.066 Uiso 1 1 calc GR . . . .
C34 C 0.10140(17) 0.02997(15) -0.00266(17) 0.0426(11) Uani 1 1 d . . . . .
H34A H 0.103587 0.042704 0.030532 0.064 Uiso 1 1 calc GR . . . .
H34B H 0.110039 -0.004582 -0.002717 0.064 Uiso 1 1 calc GR . . . .
H34C H 0.068114 0.033906 -0.014715 0.064 Uiso 1 1 calc GR . . . .
C30 C 0.05058(17) 0.18710(18) -0.14942(18) 0.0465(11) Uani 1 1 d . . . . .
H30A H 0.059740 0.153648 -0.157522 0.070 Uiso 1 1 calc GR . . . .
H30B H 0.041197 0.204366 -0.179131 0.070 Uiso 1 1 calc GR . . . .
H30C H 0.023135 0.186736 -0.126728 0.070 Uiso 1 1 calc GR . . . .
C31 C 0.13818(17) 0.20992(17) -0.15990(16) 0.0449(11) Uani 1 1 d . . . . .
H31A H 0.165110 0.228742 -0.146155 0.067 Uiso 1 1 calc GR . . . .
H31B H 0.129520 0.223151 -0.191819 0.067 Uiso 1 1 calc GR . . . .
H31C H 0.148077 0.175886 -0.163452 0.067 Uiso 1 1 calc GR . . . .
C36 C 0.2494(4) 0.2106(4) 0.0194(4) 0.062(3) Uani 0.5 1 d . . . A -1
C37 C 0.2460(5) 0.1726(5) -0.0159(5) 0.075(5) Uani 0.5 1 d . . . A -1
H37A H 0.226449 0.183802 -0.043533 0.113 Uiso 0.5 1 calc GR . . A -1
H37B H 0.230464 0.144120 -0.001197 0.113 Uiso 0.5 1 calc GR . . A -1
H37C H 0.278595 0.163873 -0.027202 0.113 Uiso 0.5 1 calc GR . . A -1
N5 N 0.2526(5) 0.2386(5) 0.0475(5) 0.113(5) Uani 0.5 1 d . . . A -1

loop_
_atom_site_aniso_label
_atom_site_aniso_U_11
_atom_site_aniso_U_22
_atom_site_aniso_U_33
_atom_site_aniso_U_23
_atom_site_aniso_U_13
_atom_site_aniso_U_12
Lu1 0.02409(10) 0.02409(10) 0.02409(10) -0.00073(6) -0.00073(6) -0.00073(6)
C1 0.0256(19) 0.0257(18) 0.0212(18) 0.0005(14) 0.0026(15) -0.0006(15)
N1 0.0385(19) 0.0219(16) 0.0304(18) -0.0020(13) 0.0012(14) -0.0024(14)
C2 0.030(2) 0.0262(19) 0.0276(19) -0.0007(15) 0.0021(16) -0.0001(16)
O1 0.0379(15) 0.0256(14) 0.0271(14) -0.0009(11) 0.0038(11) 0.0038(12)
C6 0.0226(18) 0.0243(18) 0.031(2) -0.0019(15) 0.0045(15) -0.0014(15)
C7 0.032(2) 0.0215(18) 0.035(2) 0.0003(16) -0.0006(17) 0.0008(16)
C22 0.054(3) 0.0220(19) 0.033(2) -0.0048(17) -0.003(2) -0.0015(18)
C33 0.054(3) 0.035(2) 0.036(2) -0.0106(18) 0.004(2) 0.003(2)
C28 0.036(2) 0.036(2) 0.032(2) 0.0042(18) -0.0044(18) -0.0021(18)
N4 0.0317(13) 0.0317(13) 0.0317(13) -0.0019(14) -0.0019(14) -0.0019(14)
C32 0.037(2) 0.025(2) 0.031(2) -0.0035(16) 0.0040(17) 0.0039(17)
C4 0.028(2) 0.033(2) 0.033(2) 0.0046(17) -0.0004(17) -0.0025(17)
C3 0.033(2) 0.026(2) 0.035(2) 0.0000(17) 0.0002(17) 0.0011(16)
C5 0.030(2) 0.032(2) 0.028(2) -0.0002(16) 0.0019(16) -0.0034(16)
C23 0.048(3) 0.031(2) 0.038(2) -0.0073(18) -0.003(2) -0.0085(19)
C29 0.059(3) 0.039(3) 0.047(3) 0.011(2) -0.012(2) 0.003(2)
C35 0.042(3) 0.040(3) 0.049(3) -0.006(2) 0.003(2) 0.013(2)
C34 0.057(3) 0.026(2) 0.044(3) -0.0014(19) 0.011(2) -0.008(2)
C30 0.042(3) 0.049(3) 0.048(3) 0.004(2) -0.010(2) 0.002(2)
C31 0.046(3) 0.052(3) 0.037(2) 0.009(2) 0.001(2) -0.005(2)
C36 0.049(6) 0.057(7) 0.081(9) -0.009(6) 0.022(7) -0.018(6)
C37 0.043(7) 0.091(9) 0.093(13) -0.046(8) 0.000(9) 0.004(8)
N5 0.101(10) 0.113(10) 0.124(11) -0.065(9) 0.050(8) -0.062(8)

loop_
_atom_type_symbol
_atom_type_description
_atom_type_scat_dispersion_real
_atom_type_scat_dispersion_imag
_atom_type_scat_source
C C 0.0033 0.0016 'International Tables Vol C Tables 4.2.6.8 and 6.1.1.4'
H H 0.0000 0.0000 'International Tables Vol C Tables 4.2.6.8 and 6.1.1.4'
N N 0.0061 0.0033 'International Tables Vol C Tables 4.2.6.8 and 6.1.1.4'
O O 0.0106 0.0060 'International Tables Vol C Tables 4.2.6.8 and 6.1.1.4'
Lu Lu -0.4720 5.8584 'International Tables Vol C Tables 4.2.6.8 and 6.1.1.4'

loop_
_geom_angle_atom_site_label_1
_geom_angle_atom_site_label_2
_geom_angle_atom_site_label_3
_geom_angle
_geom_angle_site_symmetry_1
_geom_angle_site_symmetry_3
N1 Lu1 N1 106.59(9) 9 5
N1 Lu1 N1 106.58(9) 9 .
N1 Lu1 N1 106.59(9) 5 .
N1 Lu1 N4 67.78(8) 9 .
N1 Lu1 N4 67.78(8) 5 .
N1 Lu1 N4 67.78(8) . .
O1 Lu1 N1 85.20(11) 9 5
O1 Lu1 N1 74.80(10) 5 5
O1 Lu1 N1 166.77(11) 5 9
O1 Lu1 N1 74.80(10) 9 9
O1 Lu1 N1 85.20(11) . 9
O1 Lu1 N1 74.80(10) . .
O1 Lu1 N1 166.77(11) . 5
O1 Lu1 N1 85.21(11) 5 .
O1 Lu1 N1 166.77(11) 9 .
O1 Lu1 O1 92.35(10) 9 .
O1 Lu1 O1 92.35(10) 5 .
O1 Lu1 O1 92.35(10) 5 9
O1 Lu1 N4 123.59(7) . .
O1 Lu1 N4 123.59(7) 5 .
O1 Lu1 N4 123.59(7) 9 .
C2 C1 C6 118.5(3) . .
O1 C1 C2 120.2(3) . .
O1 C1 C6 121.2(3) . .
C7 N1 Lu1 126.5(3) . .
C7 N1 C22 117.3(3) . .
C22 N1 Lu1 116.0(2) . .
C1 C2 C7 123.2(3) . .
C3 C2 C1 120.4(3) . .
C3 C2 C7 116.2(3) . .
C1 O1 Lu1 138.2(2) . .
C1 C6 C32 120.9(3) . .
C5 C6 C1 117.7(3) . .
C5 C6 C32 121.4(3) . .
N1 C7 C2 127.7(4) . .
N1 C7 H7 116.1 . .
C2 C7 H7 116.1 . .
N1 C22 H22A 110.0 . .
N1 C22 H22B 110.0 . .
N1 C22 C23 108.3(3) . .
H22A C22 H22B 108.4 . .
C23 C22 H22A 110.0 . .
C23 C22 H22B 110.0 . .
H33A C33 H33B 109.5 . .
H33A C33 H33C 109.5 . .
H33B C33 H33C 109.5 . .
C32 C33 H33A 109.5 . .
C32 C33 H33B 109.5 . .
C32 C33 H33C 109.5 . .
C4 C28 C29 112.0(4) . .
C4 C28 C30 110.3(3) . .
C4 C28 C31 109.0(3) . .
C29 C28 C31 108.5(4) . .
C30 C28 C29 107.7(4) . .
C30 C28 C31 109.3(4) . .
C23 N4 Lu1 109.1(3) 5 .
C23 N4 Lu1 109.1(3) 9 .
C23 N4 Lu1 109.1(3) . .
C23 N4 C23 109.8(3) . 9
C23 N4 C23 109.8(3) . 5
C23 N4 C23 109.8(3) 9 5
C6 C32 C33 112.5(3) . .
C6 C32 C35 109.2(3) . .
C6 C32 C34 111.3(3) . .
C33 C32 C35 107.7(3) . .
C33 C32 C34 107.0(3) . .
C34 C32 C35 109.1(4) . .
C3 C4 C28 123.7(4) . .
C3 C4 C5 116.6(4) . .
C5 C4 C28 119.7(4) . .
C2 C3 H3 119.0 . .
C4 C3 C2 122.0(4) . .
C4 C3 H3 119.0 . .
C6 C5 C4 124.7(4) . .
C6 C5 H5 117.6 . .
C4 C5 H5 117.6 . .
C22 C23 H23A 109.4 . .
C22 C23 H23B 109.4 . .
N4 C23 C22 111.1(3) . .
N4 C23 H23A 109.4 . .
N4 C23 H23B 109.4 . .
H23A C23 H23B 108.0 . .
C28 C29 H29A 109.5 . .
C28 C29 H29B 109.5 . .
C28 C29 H29C 109.5 . .
H29A C29 H29B 109.5 . .
H29A C29 H29C 109.5 . .
H29B C29 H29C 109.5 . .
C32 C35 H35A 109.5 . .
C32 C35 H35B 109.5 . .
C32 C35 H35C 109.5 . .
H35A C35 H35B 109.5 . .
H35A C35 H35C 109.5 . .
H35B C35 H35C 109.5 . .
C32 C34 H34A 109.5 . .
C32 C34 H34B 109.5 . .
C32 C34 H34C 109.5 . .
H34A C34 H34B 109.5 . .
H34A C34 H34C 109.5 . .
H34B C34 H34C 109.5 . .
C28 C30 H30A 109.5 . .
C28 C30 H30B 109.5 . .
C28 C30 H30C 109.5 . .
H30A C30 H30B 109.5 . .
H30A C30 H30C 109.5 . .
H30B C30 H30C 109.5 . .
C28 C31 H31A 109.5 . .
C28 C31 H31B 109.5 . .
C28 C31 H31C 109.5 . .
H31A C31 H31B 109.5 . .
H31A C31 H31C 109.5 . .
H31B C31 H31C 109.5 . .
N5 C36 C37 177.6(17) . .
C36 C37 H37A 109.5 . .
C36 C37 H37B 109.5 . .
C36 C37 H37C 109.5 . .
H37A C37 H37B 109.5 . .
H37A C37 H37C 109.5 . .
H37B C37 H37C 109.5 . .

loop_
_geom_bond_atom_site_label_1
_geom_bond_atom_site_label_2
_geom_bond_distance
_geom_bond_site_symmetry_2
Lu1 N1 2.405(3) 5
Lu1 N1 2.405(3) .
Lu1 N1 2.405(3) 9
Lu1 O1 2.148(3) 5
Lu1 O1 2.148(3) 9
Lu1 O1 2.148(3) .
Lu1 N4 2.680(6) .
C1 C2 1.419(5) .
C1 O1 1.307(4) .
C1 C6 1.431(5) .
N1 C7 1.280(5) .
N1 C22 1.465(5) .
C2 C7 1.435(5) .
C2 C3 1.409(5) .
C6 C32 1.529(5) .
C6 C5 1.383(5) .
C7 H7 0.9500 .
C22 H22A 0.9900 .
C22 H22B 0.9900 .
C22 C23 1.509(6) .
C33 H33A 0.9800 .
C33 H33B 0.9800 .
C33 H33C 0.9800 .
C33 C32 1.532(5) .
C28 C4 1.525(5) .
C28 C29 1.534(6) .
C28 C30 1.534(6) .
C28 C31 1.541(6) .
N4 C23 1.484(4) 9
N4 C23 1.484(4) 5
N4 C23 1.484(4) .
C32 C35 1.538(6) .
C32 C34 1.536(6) .
C4 C3 1.371(6) .
C4 C5 1.412(5) .
C3 H3 0.9500 .
C5 H5 0.9500 .
C23 H23A 0.9900 .
C23 H23B 0.9900 .
C29 H29A 0.9800 .
C29 H29B 0.9800 .
C29 H29C 0.9800 .
C35 H35A 0.9800 .
C35 H35B 0.9800 .
C35 H35C 0.9800 .
C34 H34A 0.9800 .
C34 H34B 0.9800 .
C34 H34C 0.9800 .
C30 H30A 0.9800 .
C30 H30B 0.9800 .
C30 H30C 0.9800 .
C31 H31A 0.9800 .
C31 H31B 0.9800 .
C31 H31C 0.9800 .
C36 C37 1.431(14) .
C36 N5 1.094(14) .
C37 H37A 0.9800 .
C37 H37B 0.9800 .
C37 H37C 0.9800 .

loop_
_geom_hbond_atom_site_label_D
_geom_hbond_atom_site_label_H
_geom_hbond_atom_site_label_A
_geom_hbond_distance_DH
_geom_hbond_distance_HA
_geom_hbond_distance_DA
_geom_hbond_angle_DHA
_geom_hbond_site_symmetry_A
C23 H23A N5 0.99 2.62 3.477(13) 145.1 .
